data_7228353
loop_
_publ_author_name
'Li, Li'
'Niu, Yanjun'
'Dong, Kaili'
'Ma, Pengtao'
'Zhang, Chao'
'Niu, Jingyang'
'Wang, Jingping'

_publ_section_title
;
 A Ni-containing decaniobate incorporating organic ligands: synthesis,
 structure, and catalysis for allylic alcohol epoxidation
;
_journal_issue 46
_journal_name_full 'RSC Adv.'
_journal_page_first 28696
_journal_paper_doi 10.1039/C7RA03254D
_journal_volume 7
_journal_year 2017
_chemical_formula_moiety 'C4 H16 N4 Na8 Nb10 Ni3 O58, 2(O)'
_chemical_formula_sum 'C4 H72 N4 Na8 Nb10 Ni3 O60'
_chemical_formula_weight 2425.80
_chemical_name_systematic
;
 ? 
;
_space_group_crystal_system triclinic
_space_group_IT_number 2
_space_group_name_Hall '-P 1'
_space_group_name_H-M_alt 'P -1'
_symmetry_space_group_name_Hall '-P 1'
_symmetry_space_group_name_H-M 'P -1'
_atom_sites_solution_hydrogens geom
_atom_sites_solution_primary direct
_audit_creation_date 2016-07-09
_audit_creation_method
;
Olex2 1.2
(compiled 2016.02.19 svn.r3266 for OlexSys, GUI svn.r5155)
;
_audit_update_record
;
2017-01-09 deposited with the CCDC.
2017-05-17 downloaded from the CCDC.
;
_cell_angle_alpha 61.8590(10)
_cell_angle_beta 63.6420(10)
_cell_angle_gamma 61.2230(10)
_cell_formula_units_Z 1
_cell_length_a 12.5635(8)
_cell_length_b 12.9279(9)
_cell_length_c 13.1370(9)
_cell_measurement_reflns_used 3147
_cell_measurement_temperature 293(2)
_cell_measurement_theta_max 28.25
_cell_measurement_theta_min 2.19
_cell_volume 1582.83(19)
_computing_cell_refinement 'Bruker SAINT'
_computing_data_collection 'Bruker APEX2'
_computing_data_reduction 'Bruker SAINT'
_computing_molecular_graphics 'Olex2 (Dolomanov et al., 2009)'
_computing_publication_material 'Olex2 (Dolomanov et al., 2009)'
_computing_structure_refinement 'ShelXL (Sheldrick, 2015)'
_computing_structure_solution 'ShelXS-1997 (Sheldrick, 2008)'
_diffrn_ambient_temperature 293(2)
_diffrn_measured_fraction_theta_full 0.991
_diffrn_measured_fraction_theta_max 0.991
_diffrn_measurement_device_type 'Bruker APEX-II CCD'
_diffrn_measurement_method '\f and \w scans'
_diffrn_radiation_monochromator graphite
_diffrn_radiation_type MoK\a
_diffrn_radiation_wavelength 0.71073
_diffrn_reflns_av_R_equivalents 0.0193
_diffrn_reflns_av_unetI/netI 0.0405
_diffrn_reflns_Laue_measured_fraction_full 0.991
_diffrn_reflns_Laue_measured_fraction_max 0.991
_diffrn_reflns_limit_h_max 14
_diffrn_reflns_limit_h_min -14
_diffrn_reflns_limit_k_max 15
_diffrn_reflns_limit_k_min -15
_diffrn_reflns_limit_l_max 15
_diffrn_reflns_limit_l_min -13
_diffrn_reflns_number 8189
_diffrn_reflns_point_group_measured_fraction_full 0.991
_diffrn_reflns_point_group_measured_fraction_max 0.991
_diffrn_reflns_theta_full 25.098
_diffrn_reflns_theta_max 25.098
_diffrn_reflns_theta_min 1.832
_diffrn_standards_number 0
_exptl_absorpt_coefficient_mu 2.783
_exptl_absorpt_correction_T_max 0.7457
_exptl_absorpt_correction_T_min 0.5961
_exptl_absorpt_correction_type multi-scan
_exptl_absorpt_process_details
;
SADABS-2008/1 (Bruker,2008) was used for absorption correction.
wR2(int) was 0.0592 before and 0.0311 after correction.
The Ratio of minimum to maximum transmission is 0.7994.
The \l/2 correction factor is 0.0015.
;
_exptl_crystal_colour colorless
_exptl_crystal_density_diffrn 2.545
_exptl_crystal_density_method 'not measured'
_exptl_crystal_description block
_exptl_crystal_F_000 1186
_exptl_crystal_size_max 0.37
_exptl_crystal_size_mid 0.18
_exptl_crystal_size_min 0.1
_refine_diff_density_max 1.718
_refine_diff_density_min -1.041
_refine_diff_density_rms 0.163
_refine_ls_extinction_method none
_refine_ls_goodness_of_fit_ref 1.021
_refine_ls_hydrogen_treatment constr
_refine_ls_matrix_type full
_refine_ls_number_parameters 238
_refine_ls_number_reflns 5578
_refine_ls_number_restraints 0
_refine_ls_restrained_S_all 1.021
_refine_ls_R_factor_all 0.0545
_refine_ls_R_factor_gt 0.0411
_refine_ls_shift/su_max 0.001
_refine_ls_shift/su_mean 0.000
_refine_ls_structure_factor_coef Fsqd
_refine_ls_weighting_details 'w=1/[\s^2^(Fo^2^)+(0.0461P)^2^+9.6880P] where P=(Fo^2^+2Fc^2^)/3'
_refine_ls_weighting_scheme calc
_refine_ls_wR_factor_gt 0.0992
_refine_ls_wR_factor_ref 0.1077
_reflns_Friedel_coverage 0.000
_reflns_number_gt 4475
_reflns_number_total 5578
_reflns_threshold_expression 'I > 2\s(I)'
_cod_data_source_file c7ra03254d2.cif
_cod_data_source_block njy1
_cod_database_code 7228353
_shelx_space_group_comment
;
The symmetry employed for this shelxl refinement is uniquely defined
by the following loop, which should always be used as a source of
symmetry information in preference to the above space-group names.
They are only intended as comments.
;
_shelx_estimated_absorpt_t_max 0.768
_shelx_estimated_absorpt_t_min 0.426
_olex2_refinement_description
;
1. Fixed Uiso
 At 1.2 times of:
  All C(H,H) groups, All N(H,H) groups
2.a Secondary CH2 refined with riding coordinates:
 N1(H1A,H1B), N2(H2A,H2B), C1(H1C,H1D), C2(H2C,H2D)
;
_shelx_shelxl_version_number 2014/7
_olex2_submission_special_instructions 'No special instructions were received'

loop_
_space_group_symop_operation_xyz
'x, y, z'
'-x, -y, -z'

loop_
_atom_site_label
_atom_site_type_symbol
_atom_site_fract_x
_atom_site_fract_y
_atom_site_fract_z
_atom_site_U_iso_or_equiv
_atom_site_adp_type
_atom_site_occupancy
_atom_site_site_symmetry_order
_atom_site_calc_flag
_atom_site_refinement_flags_posn
_atom_site_refinement_flags_adp
_atom_site_refinement_flags_occupancy
Nb1 Nb 0.59637(5) -0.12392(5) 0.30544(5) 0.01312(14) Uani 1 1 d . . .
Nb2 Nb 0.60720(5) -0.29665(5) 0.58911(5) 0.01386(14) Uani 1 1 d . . .
Nb3 Nb 0.74987(5) -0.12071(5) 0.57941(5) 0.01361(14) Uani 1 1 d . . .
Nb4 Nb 0.73965(5) 0.05176(5) 0.29457(5) 0.01304(14) Uani 1 1 d . . .
Nb5 Nb 0.87037(5) -0.26020(5) 0.37479(5) 0.01473(15) Uani 1 1 d . . .
Ni1 Ni 0.5000 0.0000 0.5000 0.0117(2) Uani 1 2 d S T P
Ni2 Ni 0.50651(8) -0.16180(8) 0.77204(8) 0.0174(2) Uani 1 1 d . . .
Na1 Na 0.8574(3) -0.0843(3) 0.0770(3) 0.0310(7) Uani 1 1 d . . .
Na2 Na 0.9393(3) -0.3417(3) -0.0102(3) 0.0306(7) Uani 1 1 d . . .
Na3 Na 1.2138(3) -0.3998(3) -0.3303(3) 0.0324(7) Uani 1 1 d . . .
Na4 Na 1.2229(4) -0.2273(3) -0.6321(3) 0.0515(9) Uani 1 1 d . . .
O1 O 1.0215(5) -0.3581(4) 0.3154(4) 0.0277(11) Uiso 1 1 d . . .
O2 O 0.5604(4) -0.4256(4) 0.7005(4) 0.0235(11) Uiso 1 1 d . . .
O3 O 0.5495(4) -0.1275(4) 0.1986(4) 0.0229(10) Uiso 1 1 d . . .
O4 O 0.7942(4) 0.1762(4) 0.1840(4) 0.0259(11) Uiso 1 1 d . . .
O5 O 0.8944(4) -0.2335(4) 0.4982(4) 0.0182(10) Uiso 1 1 d . . .
O6 O 0.8097(4) -0.1232(4) 0.6800(4) 0.0255(11) Uiso 1 1 d . . .
O7 O 0.7720(4) -0.2326(4) 0.2728(4) 0.0157(9) Uiso 1 1 d . . .
O8 O 0.8861(4) -0.0925(4) 0.2629(4) 0.0174(9) Uiso 1 1 d . . .
O9 O 0.7786(4) -0.3759(4) 0.5060(4) 0.0178(10) Uiso 1 1 d . . .
O10 O 0.7783(4) 0.0235(4) 0.4372(4) 0.0163(9) Uiso 1 1 d . . .
O11 O 0.6624(4) 0.0210(4) 0.2077(4) 0.0149(9) Uiso 1 1 d . . .
O12 O 0.5463(4) -0.2543(4) 0.4546(4) 0.0155(9) Uiso 1 1 d . . .
O13 O 0.6707(4) -0.1200(4) 0.4420(4) 0.0131(9) Uiso 1 1 d . . .
O14 O 0.6745(4) -0.2588(4) 0.6778(4) 0.0165(9) Uiso 1 1 d . . .
O15 O 0.4458(4) -0.1502(4) 0.6379(4) 0.0130(9) Uiso 1 1 d . . .
O16 O 0.5629(4) -0.0097(4) 0.6296(4) 0.0140(9) Uani 1 1 d . . .
N1 N 0.4504(6) -0.3090(5) 0.9060(5) 0.0271(14) Uiso 1 1 d . . .
H1A H 0.3671 -0.2826 0.9387 0.033 Uiso 1 1 calc R . .
H1B H 0.4702 -0.3670 0.8760 0.033 Uiso 1 1 calc R . .
N2 N 0.5677(6) -0.1722(6) 0.9009(5) 0.0289(14) Uiso 1 1 d . . .
H2A H 0.6519 -0.2013 0.8810 0.035 Uiso 1 1 calc R . .
H2B H 0.5405 -0.0965 0.9056 0.035 Uiso 1 1 calc R . .
C1 C 0.5167(7) -0.3613(7) 0.9974(7) 0.0313(17) Uiso 1 1 d . . .
H1C H 0.6030 -0.4142 0.9705 0.038 Uiso 1 1 calc R . .
H1D H 0.4743 -0.4117 1.0723 0.038 Uiso 1 1 calc R . .
C2 C 0.5171(8) -0.2560(7) 1.0169(7) 0.0352(18) Uiso 1 1 d . . .
H2C H 0.4317 -0.2102 1.0546 0.042 Uiso 1 1 calc R . .
H2D H 0.5688 -0.2891 1.0697 0.042 Uiso 1 1 calc R . .
O1W O 1.2948(5) -0.2354(5) -0.4875(4) 0.0289(11) Uiso 1 1 d . . .
O2W O 1.1336(5) -0.3849(5) -0.4739(5) 0.0328(12) Uiso 1 1 d . . .
O3W O 1.3044(5) -0.0600(5) -0.7910(5) 0.0306(12) Uiso 1 1 d . . .
O4W O 1.3071(5) -0.4135(5) -0.1967(5) 0.0305(12) Uiso 1 1 d . . .
O5W O 1.1213(5) -0.5606(5) -0.2035(5) 0.0307(12) Uiso 1 1 d . . .
O6W O 1.0209(5) -0.2511(5) -0.2280(5) 0.0388(13) Uiso 1 1 d . . .
O7W O 1.0424(5) -0.2512(5) 0.0304(5) 0.0338(12) Uiso 1 1 d . . .
O8W O 0.8550(5) -0.4679(5) -0.0095(5) 0.0356(13) Uiso 1 1 d . . .
O9W O 0.7614(5) -0.1454(5) -0.0029(5) 0.0330(12) Uiso 1 1 d . . .
O10W O 1.2546(6) -0.3322(6) -0.7592(6) 0.0480(15) Uiso 1 1 d . . .
O11W O 0.1468(6) 0.4616(6) 0.2176(6) 0.0477(15) Uiso 1 1 d . . .
O12W O 0.8864(6) 0.0770(6) -0.0989(6) 0.0562(17) Uiso 1 1 d . . .
O13W O 1.0472(8) -0.0486(8) -0.6074(7) 0.082(2) Uiso 1 1 d . . .
O14W O 1.4147(10) -0.5541(9) -0.3895(9) 0.107(3) Uiso 1 1 d . . .

loop_
_atom_site_aniso_label
_atom_site_aniso_U_11
_atom_site_aniso_U_22
_atom_site_aniso_U_33
_atom_site_aniso_U_23
_atom_site_aniso_U_13
_atom_site_aniso_U_12
Nb1 0.0120(3) 0.0129(3) 0.0146(3) -0.0070(2) -0.0017(2) -0.0037(2)
Nb2 0.0129(3) 0.0094(3) 0.0167(3) -0.0040(2) -0.0033(2) -0.0030(2)
Nb3 0.0113(3) 0.0130(3) 0.0166(3) -0.0065(2) -0.0042(2) -0.0023(2)
Nb4 0.0117(3) 0.0122(3) 0.0137(3) -0.0056(2) 0.0000(2) -0.0049(2)
Nb5 0.0099(3) 0.0134(3) 0.0198(3) -0.0098(2) -0.0018(2) -0.0010(2)
Ni1 0.0098(5) 0.0098(5) 0.0125(6) -0.0048(4) -0.0018(4) -0.0014(4)
Ni2 0.0173(4) 0.0153(4) 0.0162(4) -0.0039(3) -0.0045(3) -0.0044(3)
Na1 0.0362(17) 0.0362(17) 0.0229(16) -0.0145(13) 0.0014(13) -0.0182(14)
Na2 0.0321(17) 0.0283(16) 0.0316(17) -0.0115(13) -0.0067(13) -0.0109(13)
Na3 0.0387(18) 0.0319(16) 0.0319(17) -0.0088(13) -0.0103(14) -0.0172(14)
Na4 0.078(3) 0.047(2) 0.048(2) -0.0097(17) -0.0235(19) -0.036(2)
O16 0.013(2) 0.013(2) 0.014(2) -0.0044(18) -0.0049(18) -0.0022(18)

loop_
_atom_type_symbol
_atom_type_description
_atom_type_scat_dispersion_real
_atom_type_scat_dispersion_imag
_atom_type_scat_source
C C 0.0033 0.0016 'International Tables Vol C Tables 4.2.6.8 and 6.1.1.4'
N N 0.0061 0.0033 'International Tables Vol C Tables 4.2.6.8 and 6.1.1.4'
Nb Nb -2.0727 0.6215 'International Tables Vol C Tables 4.2.6.8 and 6.1.1.4'
Ni Ni 0.3393 1.1124 'International Tables Vol C Tables 4.2.6.8 and 6.1.1.4'
O O 0.0106 0.0060 'International Tables Vol C Tables 4.2.6.8 and 6.1.1.4'
H H 0.0000 0.0000 'International Tables Vol C Tables 4.2.6.8 and 6.1.1.4'
Na Na 0.0362 0.0249 'International Tables Vol C Tables 4.2.6.8 and 6.1.1.4'

loop_
_geom_angle_atom_site_label_1
_geom_angle_atom_site_label_2
_geom_angle_atom_site_label_3
_geom_angle
_geom_angle_site_symmetry_1
_geom_angle_site_symmetry_3
Nb2 Nb1 Nb5 59.572(17) . .
Nb2 Nb1 Na1 122.39(5) . .
Nb5 Nb1 Na1 62.83(5) . .
Ni1 Nb1 Nb2 58.585(14) . .
Ni1 Nb1 Nb5 84.524(17) . .
Ni1 Nb1 Na1 117.57(5) . .
Ni2 Nb1 Nb2 120.64(2) 2_656 .
Ni2 Nb1 Nb5 114.87(2) 2_656 .
Ni2 Nb1 Ni1 62.053(19) 2_656 .
Ni2 Nb1 Na1 84.54(5) 2_656 .
O3 Nb1 Nb2 135.64(15) . .
O3 Nb1 Nb5 132.89(15) . .
O3 Nb1 Ni1 142.52(15) . .
O3 Nb1 Ni2 93.70(15) . 2_656
O3 Nb1 Na1 85.16(16) . .
O3 Nb1 O7 100.1(2) . .
O3 Nb1 O11 101.47(19) . .
O3 Nb1 O12 104.22(19) . .
O3 Nb1 O13 176.90(18) . .
O3 Nb1 O16 100.73(19) . 2_656
O7 Nb1 Nb2 81.31(13) . .
O7 Nb1 Nb5 32.75(13) . .
O7 Nb1 Ni1 117.24(13) . .
O7 Nb1 Ni2 127.66(12) . 2_656
O7 Nb1 Na1 47.37(13) . .
O7 Nb1 O11 86.63(17) . .
O7 Nb1 O12 92.13(17) . .
O7 Nb1 O13 77.29(16) . .
O7 Nb1 O16 158.08(17) . 2_656
O11 Nb1 Nb2 122.81(12) . .
O11 Nb1 Nb5 81.29(12) . .
O11 Nb1 Ni1 79.28(12) . .
O11 Nb1 Ni2 41.07(12) . 2_656
O11 Nb1 Na1 46.21(13) . .
O11 Nb1 O13 76.76(15) . .
O11 Nb1 O16 82.76(16) . 2_656
O12 Nb1 Nb2 31.96(12) . .
O12 Nb1 Nb5 83.75(12) . .
O12 Nb1 Ni1 78.33(12) . .
O12 Nb1 Ni2 132.71(12) . 2_656
O12 Nb1 Na1 139.47(13) . .
O12 Nb1 O11 154.09(17) . .
O12 Nb1 O13 77.72(15) . .
O12 Nb1 O16 89.18(17) . 2_656
O13 Nb1 Nb2 46.05(9) . .
O13 Nb1 Nb5 44.56(10) . .
O13 Nb1 Ni1 39.97(10) . .
O13 Nb1 Ni2 86.61(10) . 2_656
O13 Nb1 Na1 91.80(11) . .
O16 Nb1 Nb2 88.41(11) 2_656 .
O16 Nb1 Nb5 126.04(12) 2_656 .
O16 Nb1 Ni1 41.84(11) 2_656 .
O16 Nb1 Ni2 44.13(11) 2_656 2_656
O16 Nb1 Na1 128.36(13) 2_656 .
O16 Nb1 O13 81.63(15) 2_656 .
Nb5 Nb2 Nb1 60.247(17) . .
Ni1 Nb2 Nb1 57.334(13) . .
Ni1 Nb2 Nb5 84.236(16) . .
Ni2 Nb2 Nb1 118.61(2) . .
Ni2 Nb2 Nb5 114.81(2) . .
Ni2 Nb2 Ni1 61.274(18) . .
O2 Nb2 Nb1 135.93(15) . .
O2 Nb2 Nb5 135.60(15) . .
O2 Nb2 Ni1 140.12(15) . .
O2 Nb2 Ni2 92.70(15) . .
O2 Nb2 O9 102.8(2) . .
O2 Nb2 O12 104.22(19) . .
O2 Nb2 O13 178.43(18) . .
O2 Nb2 O14 102.15(19) . .
O2 Nb2 O15 99.55(19) . .
O9 Nb2 Nb1 80.86(13) . .
O9 Nb2 Nb5 32.82(13) . .
O9 Nb2 Ni1 117.05(13) . .
O9 Nb2 Ni2 130.25(13) . .
O9 Nb2 O12 91.20(18) . .
O9 Nb2 O13 77.74(16) . .
O9 Nb2 O14 89.61(18) . .
O9 Nb2 O15 157.22(17) . .
O12 Nb2 Nb1 31.94(12) . .
O12 Nb2 Nb5 84.36(12) . .
O12 Nb2 Ni1 77.21(12) . .
O12 Nb2 Ni2 130.48(12) . .
O12 Nb2 O13 77.20(15) . .
O12 Nb2 O14 152.75(17) . .
O12 Nb2 O15 87.45(17) . .
O13 Nb2 Nb1 45.54(10) . .
O13 Nb2 Nb5 44.93(10) . .
O13 Nb2 Ni1 39.31(9) . .
O13 Nb2 Ni2 85.83(10) . .
O14 Nb2 Nb1 121.88(12) . .
O14 Nb2 Nb5 81.66(12) . .
O14 Nb2 Ni1 78.20(12) . .
O14 Nb2 Ni2 40.71(12) . .
O14 Nb2 O13 76.36(15) . .
O14 Nb2 O15 81.48(16) . .
O15 Nb2 Nb1 86.11(11) . .
O15 Nb2 Nb5 124.56(11) . .
O15 Nb2 Ni1 40.64(11) . .
O15 Nb2 Ni2 43.51(11) . .
O15 Nb2 O13 79.79(15) . .
Nb5 Nb3 Nb4 60.109(17) . .
Ni1 Nb3 Nb4 57.307(13) . .
Ni1 Nb3 Nb5 84.265(16) . .
Ni2 Nb3 Nb4 118.81(2) . .
Ni2 Nb3 Nb5 115.03(2) . .
Ni2 Nb3 Ni1 61.504(19) . .
O5 Nb3 Nb4 80.78(13) . .
O5 Nb3 Nb5 32.00(13) . .
O5 Nb3 Ni1 116.27(13) . .
O5 Nb3 Ni2 129.35(13) . .
O5 Nb3 O10 90.38(18) . .
O5 Nb3 O13 76.84(16) . .
O5 Nb3 O14 88.43(17) . .
O5 Nb3 O16 156.86(18) . .
O6 Nb3 Nb4 134.75(15) . .
O6 Nb3 Nb5 134.42(16) . .
O6 Nb3 Ni1 141.32(16) . .
O6 Nb3 Ni2 94.21(16) . .
O6 Nb3 O5 102.4(2) . .
O6 Nb3 O10 103.6(2) . .
O6 Nb3 O13 179.21(19) . .
O6 Nb3 O14 103.4(2) . .
O6 Nb3 O16 100.33(19) . .
O10 Nb3 Nb4 31.39(12) . .
O10 Nb3 Nb5 83.04(13) . .
O10 Nb3 Ni1 77.62(12) . .
O10 Nb3 Ni2 131.66(13) . .
O10 Nb3 O13 76.73(16) . .
O10 Nb3 O14 152.58(17) . .
O10 Nb3 O16 88.43(17) . .
O13 Nb3 Nb4 45.49(9) . .
O13 Nb3 Nb5 44.84(10) . .
O13 Nb3 Ni1 39.43(9) . .
O13 Nb3 Ni2 86.10(10) . .
O14 Nb3 Nb4 121.80(12) . .
O14 Nb3 Nb5 81.53(12) . .
O14 Nb3 Ni1 78.40(12) . .
O14 Nb3 Ni2 41.00(12) . .
O14 Nb3 O13 76.33(15) . .
O14 Nb3 O16 82.16(17) . .
O16 Nb3 Nb4 86.30(11) . .
O16 Nb3 Nb5 125.11(12) . .
O16 Nb3 Ni1 41.11(11) . .
O16 Nb3 Ni2 43.86(11) . .
O16 Nb3 O13 80.40(15) . .
Nb3 Nb4 Na1 121.63(5) . .
Nb5 Nb4 Nb3 59.566(16) . .
Nb5 Nb4 Na1 62.08(5) . .
Ni1 Nb4 Nb3 58.302(14) . .
Ni1 Nb4 Nb5 84.493(16) . .
Ni1 Nb4 Na1 115.51(5) . .
Ni2 Nb4 Nb3 120.40(2) 2_656 .
Ni2 Nb4 Nb5 114.97(2) 2_656 .
Ni2 Nb4 Ni1 62.096(19) 2_656 .
Ni2 Nb4 Na1 83.41(5) 2_656 .
O4 Nb4 Nb3 134.18(16) . .
O4 Nb4 Nb5 134.04(16) . .
O4 Nb4 Ni1 141.47(16) . .
O4 Nb4 Ni2 94.20(15) . 2_656
O4 Nb4 Na1 88.95(16) . .
O4 Nb4 O8 101.3(2) . .
O4 Nb4 O10 103.1(2) . .
O4 Nb4 O11 103.49(19) . .
O4 Nb4 O13 178.57(19) . .
O4 Nb4 O15 100.29(19) . 2_656
O8 Nb4 Nb3 81.85(13) . .
O8 Nb4 Nb5 32.77(13) . .
O8 Nb4 Ni1 117.19(13) . .
O8 Nb4 Ni2 127.19(13) . 2_656
O8 Nb4 Na1 47.30(14) . .
O8 Nb4 O10 91.50(18) . .
O8 Nb4 O11 85.98(17) . .
O8 Nb4 O13 77.26(16) . .
O8 Nb4 O15 157.39(17) . 2_656
O10 Nb4 Nb3 31.32(12) . .
O10 Nb4 Nb5 82.49(12) . .
O10 Nb4 Ni1 78.47(12) . .
O10 Nb4 Ni2 133.47(13) . 2_656
O10 Nb4 Na1 138.78(13) . .
O10 Nb4 O11 153.25(17) . .
O10 Nb4 O13 77.09(16) . .
O10 Nb4 O15 90.02(17) . 2_656
O11 Nb4 Nb3 122.30(12) . .
O11 Nb4 Nb5 81.07(12) . .
O11 Nb4 Ni1 79.08(12) . .
O11 Nb4 Ni2 41.22(12) . 2_656
O11 Nb4 Na1 44.65(13) . .
O11 Nb4 O13 76.39(15) . .
O11 Nb4 O15 82.59(16) . 2_656
O13 Nb4 Nb3 45.91(10) . .
O13 Nb4 Nb5 44.54(10) . .
O13 Nb4 Ni1 39.95(10) . .
O13 Nb4 Ni2 86.63(10) . 2_656
O13 Nb4 Na1 90.00(11) . .
O15 Nb4 Nb3 87.87(11) 2_656 .
O15 Nb4 Nb5 125.51(11) 2_656 .
O15 Nb4 Ni1 41.35(11) 2_656 .
O15 Nb4 Ni2 44.08(11) 2_656 2_656
O15 Nb4 Na1 126.89(13) 2_656 .
O15 Nb4 O13 81.12(15) 2_656 .
Nb1 Nb5 Nb4 61.756(16) . .
Nb1 Nb5 Na1 59.07(5) . .
Nb2 Nb5 Nb1 60.180(17) . .
Nb2 Nb5 Nb3 62.272(17) . .
Nb2 Nb5 Nb4 92.059(19) . .
Nb2 Nb5 Na1 119.24(5) . .
Nb3 Nb5 Nb1 91.902(19) . .
Nb3 Nb5 Nb4 60.325(17) . .
Nb3 Nb5 Na1 120.74(5) . .
Nb4 Nb5 Na1 60.42(5) . .
O1 Nb5 Nb1 132.92(16) . .
O1 Nb5 Nb2 136.83(16) . .
O1 Nb5 Nb3 135.02(16) . .
O1 Nb5 Nb4 131.08(16) . .
O1 Nb5 Na1 87.22(17) . .
O1 Nb5 O5 103.8(2) . .
O1 Nb5 O7 101.5(2) . .
O1 Nb5 O8 99.5(2) . .
O1 Nb5 O9 105.3(2) . .
O1 Nb5 O13 176.38(19) . .
O5 Nb5 Nb1 123.23(13) . .
O5 Nb5 Nb2 82.30(13) . .
O5 Nb5 Nb3 31.33(12) . .
O5 Nb5 Nb4 80.51(12) . .
O5 Nb5 Na1 134.30(13) . .
O5 Nb5 O7 154.66(18) . .
O5 Nb5 O8 88.03(18) . .
O5 Nb5 O9 89.15(18) . .
O5 Nb5 O13 77.70(16) . .
O7 Nb5 Nb1 31.47(12) . .
O7 Nb5 Nb2 80.95(12) . .
O7 Nb5 Nb3 123.34(12) . .
O7 Nb5 Nb4 81.23(12) . .
O7 Nb5 Na1 44.66(13) . .
O7 Nb5 O13 76.97(16) . .
O8 Nb5 Nb1 80.88(12) . .
O8 Nb5 Nb2 123.54(12) . .
O8 Nb5 Nb3 81.66(13) . .
O8 Nb5 Nb4 31.56(12) . .
O8 Nb5 Na1 46.27(13) . .
O8 Nb5 O7 85.54(17) . .
O8 Nb5 O13 77.15(16) . .
O9 Nb5 Nb1 79.92(12) . .
O9 Nb5 Nb2 31.52(12) . .
O9 Nb5 Nb3 83.05(13) . .
O9 Nb5 Nb4 123.57(12) . .
O9 Nb5 Na1 131.09(13) . .
O9 Nb5 O7 86.44(17) . .
O9 Nb5 O8 154.95(18) . .
O9 Nb5 O13 77.93(16) . .
O13 Nb5 Nb1 45.53(10) . .
O13 Nb5 Nb2 46.42(10) . .
O13 Nb5 Nb3 46.38(10) . .
O13 Nb5 Nb4 45.64(10) . .
O13 Nb5 Na1 89.41(11) . .
Nb1 Ni1 Nb1 180.000(17) 2_656 .
Nb1 Ni1 Nb3 80.693(14) . 2_656
Nb1 Ni1 Nb3 99.307(14) . .
Nb1 Ni1 Nb3 99.308(14) 2_656 2_656
Nb1 Ni1 Nb3 80.692(14) 2_656 .
Nb1 Ni1 Nb4 66.556(14) 2_656 2_656
Nb1 Ni1 Nb4 113.444(15) . 2_656
Nb1 Ni1 Nb4 113.443(14) 2_656 .
Nb1 Ni1 Nb4 66.557(14) . .
Nb3 Ni1 Nb3 180.0 . 2_656
Nb4 Ni1 Nb3 115.609(15) 2_656 .
Nb4 Ni1 Nb3 115.609(15) . 2_656
Nb4 Ni1 Nb3 64.392(15) 2_656 2_656
Nb4 Ni1 Nb3 64.391(15) . .
Nb4 Ni1 Nb4 180.0 2_656 .
O13 Ni1 Nb1 130.28(11) 2_656 .
O13 Ni1 Nb1 130.28(11) . 2_656
O13 Ni1 Nb1 49.72(11) 2_656 2_656
O13 Ni1 Nb1 49.72(11) . .
O13 Ni1 Nb3 49.59(11) . .
O13 Ni1 Nb3 130.41(11) 2_656 .
O13 Ni1 Nb3 130.41(11) . 2_656
O13 Ni1 Nb3 49.59(11) 2_656 2_656
O13 Ni1 Nb4 49.85(11) 2_656 2_656
O13 Ni1 Nb4 49.85(11) . .
O13 Ni1 Nb4 130.15(11) 2_656 .
O13 Ni1 Nb4 130.15(11) . 2_656
O13 Ni1 O13 180.0 . 2_656
O13 Ni1 O15 89.95(16) 2_656 2_656
O13 Ni1 O15 89.95(16) . .
O13 Ni1 O15 90.05(16) . 2_656
O13 Ni1 O15 90.05(16) 2_656 .
O13 Ni1 O16 90.33(16) . 2_656
O13 Ni1 O16 89.67(16) 2_656 2_656
O13 Ni1 O16 90.33(16) 2_656 .
O13 Ni1 O16 89.67(16) . .
O15 Ni1 Nb1 87.98(11) . 2_656
O15 Ni1 Nb1 92.02(11) 2_656 2_656
O15 Ni1 Nb1 92.02(11) . .
O15 Ni1 Nb1 87.98(11) 2_656 .
O15 Ni1 Nb3 92.43(11) . 2_656
O15 Ni1 Nb3 87.57(11) . .
O15 Ni1 Nb3 87.57(11) 2_656 2_656
O15 Ni1 Nb3 92.43(11) 2_656 .
O15 Ni1 Nb4 40.41(11) 2_656 .
O15 Ni1 Nb4 139.59(11) . .
O15 Ni1 Nb4 40.41(11) . 2_656
O15 Ni1 Nb4 139.59(11) 2_656 2_656
O15 Ni1 O15 180.0(2) 2_656 .
O15 Ni1 O16 82.88(16) 2_656 2_656
O15 Ni1 O16 97.12(16) 2_656 .
O15 Ni1 O16 97.12(16) . 2_656
O15 Ni1 O16 82.88(16) . .
O16 Ni1 Nb1 40.82(11) 2_656 .
O16 Ni1 Nb1 139.19(11) 2_656 2_656
O16 Ni1 Nb1 40.82(11) . 2_656
O16 Ni1 Nb1 139.18(11) . .
O16 Ni1 Nb3 139.76(11) . 2_656
O16 Ni1 Nb3 40.24(11) 2_656 2_656
O16 Ni1 Nb3 139.76(11) 2_656 .
O16 Ni1 Nb3 40.24(11) . .
O16 Ni1 Nb4 91.75(11) 2_656 2_656
O16 Ni1 Nb4 91.74(11) . .
O16 Ni1 Nb4 88.25(11) 2_656 .
O16 Ni1 Nb4 88.25(11) . 2_656
O16 Ni1 O16 180.0 2_656 .
Nb1 Ni2 Nb2 120.75(3) 2_656 .
Nb1 Ni2 Nb3 83.30(2) 2_656 .
Nb3 Ni2 Nb2 67.89(2) . .
Nb4 Ni2 Nb1 68.37(2) 2_656 2_656
Nb4 Ni2 Nb2 83.39(3) 2_656 .
Nb4 Ni2 Nb3 120.79(3) 2_656 .
O11 Ni2 Nb1 41.10(12) 2_656 2_656
O11 Ni2 Nb2 123.65(12) 2_656 .
O11 Ni2 Nb3 123.18(12) 2_656 .
O11 Ni2 Nb4 41.60(12) 2_656 2_656
O11 Ni2 O14 155.41(18) 2_656 .
O11 Ni2 O15 81.01(16) 2_656 .
O11 Ni2 O16 81.02(16) 2_656 .
O11 Ni2 N1 98.8(2) 2_656 .
O11 Ni2 N2 99.3(2) 2_656 .
O14 Ni2 Nb1 122.61(12) . 2_656
O14 Ni2 Nb2 40.50(12) . .
O14 Ni2 Nb3 40.77(12) . .
O14 Ni2 Nb4 122.49(12) . 2_656
O14 Ni2 O15 80.45(16) . .
O14 Ni2 O16 80.32(16) . .
O14 Ni2 N1 99.3(2) . .
O14 Ni2 N2 99.0(2) . .
O15 Ni2 Nb1 89.14(11) . 2_656
O15 Ni2 Nb2 42.65(11) . .
O15 Ni2 Nb3 89.31(11) . .
O15 Ni2 Nb4 42.05(11) . 2_656
O15 Ni2 O16 81.24(16) . .
O16 Ni2 Nb1 42.29(11) . 2_656
O16 Ni2 Nb2 89.39(12) . .
O16 Ni2 Nb3 42.17(11) . .
O16 Ni2 Nb4 89.76(11) . 2_656
N1 Ni2 Nb1 138.02(17) . 2_656
N1 Ni2 Nb2 89.28(17) . .
N1 Ni2 Nb3 137.97(17) . .
N1 Ni2 Nb4 89.03(17) . 2_656
N1 Ni2 O15 97.1(2) . .
N1 Ni2 O16 178.3(2) . .
N1 Ni2 N2 83.7(2) . .
N2 Ni2 Nb1 90.60(17) . 2_656
N2 Ni2 Nb2 137.05(18) . .
N2 Ni2 Nb3 89.87(17) . .
N2 Ni2 Nb4 138.47(18) . 2_656
N2 Ni2 O15 179.2(2) . .
N2 Ni2 O16 98.0(2) . .
Nb1 Na1 Nb4 60.35(5) . .
Nb1 Na1 Nb5 58.10(5) . .
Nb1 Na1 Na2 97.16(8) . .
Nb4 Na1 Nb5 57.50(5) . .
Nb4 Na1 Na2 151.20(10) . .
Nb5 Na1 Na2 96.16(8) . .
O7 Na1 Nb1 34.62(10) . .
O7 Na1 Nb4 73.14(12) . .
O7 Na1 Nb5 34.23(10) . .
O7 Na1 Na2 78.28(13) . .
O7 Na1 O8 65.02(15) . .
O8 Na1 Nb1 73.54(12) . .
O8 Na1 Nb4 33.81(10) . .
O8 Na1 Nb5 34.46(10) . .
O8 Na1 Na2 127.28(15) . .
O11 Na1 Nb1 36.56(10) . .
O11 Na1 Nb4 35.72(10) . .
O11 Na1 Nb5 72.84(12) . .
O11 Na1 Na2 131.55(15) . .
O11 Na1 O7 66.43(15) . .
O11 Na1 O8 65.46(15) . .
O7W Na1 Nb1 123.72(16) . .
O7W Na1 Nb4 132.78(17) . .
O7W Na1 Nb5 84.18(15) . .
O7W Na1 Na2 43.13(14) . .
O7W Na1 O7 90.79(19) . .
O7W Na1 O8 99.06(19) . .
O7W Na1 O11 156.0(2) . .
O7W Na1 O9W 85.5(2) . .
O9W Na1 Nb1 77.39(14) . .
O9W Na1 Nb4 133.63(16) . .
O9W Na1 Nb5 115.86(15) . .
O9W Na1 Na2 43.45(14) . .
O9W Na1 O7 83.05(18) . .
O9W Na1 O8 147.7(2) . .
O9W Na1 O11 98.32(19) . .
O12W Na1 Nb1 132.3(2) . .
O12W Na1 Nb4 102.96(19) . .
O12W Na1 Nb5 152.9(2) . .
O12W Na1 Na2 105.7(2) . .
O12W Na1 O7 166.6(2) . .
O12W Na1 O8 118.9(2) . .
O12W Na1 O11 102.7(2) . .
O12W Na1 O7W 100.8(2) . .
O12W Na1 O9W 91.2(2) . .
Na1 Na2 Na3 123.56(9) . .
Na2 Na2 Na1 156.64(15) 2_745 .
Na2 Na2 Na3 68.51(10) 2_745 .
O5W Na2 Na1 81.54(15) 2_745 .
O5W Na2 Na2 79.36(16) 2_745 2_745
O5W Na2 Na3 143.13(16) 2_745 .
O5W Na2 O6W 174.9(2) 2_745 .
O5W Na2 O7W 85.3(2) 2_745 .
O5W Na2 O8W 81.47(19) 2_745 2_745
O5W Na2 O9W 93.1(2) 2_745 .
O6W Na2 Na1 99.25(16) . .
O6W Na2 Na2 98.63(18) . 2_745
O6W Na2 Na3 32.96(14) . .
O6W Na2 O8W 93.9(2) . 2_745
O6W Na2 O9W 90.9(2) . .
O7W Na2 Na1 41.30(14) . .
O7W Na2 Na2 123.20(19) . 2_745
O7W Na2 Na3 97.20(15) . .
O7W Na2 O6W 92.0(2) . .
O7W Na2 O8W 82.63(19) . 2_745
O7W Na2 O9W 83.62(19) . .
O8W Na2 Na1 122.30(16) 2_745 .
O8W Na2 Na1 142.99(18) . .
O8W Na2 Na2 41.28(13) 2_745 2_745
O8W Na2 Na2 47.00(15) . 2_745
O8W Na2 Na3 87.46(16) . .
O8W Na2 Na3 62.57(14) 2_745 .
O8W Na2 O5W 83.4(2) . 2_745
O8W Na2 O6W 98.7(2) . .
O8W Na2 O7W 166.4(2) . .
O8W Na2 O8W 88.3(2) . 2_745
O8W Na2 O9W 104.5(2) . .
O9W Na2 Na1 43.36(14) . .
O9W Na2 Na2 150.85(19) . 2_745
O9W Na2 Na3 123.73(16) . .
O9W Na2 O8W 165.6(2) . 2_745
Na4 Na3 Na2 131.47(11) . .
O1W Na3 Na2 120.62(16) . .
O1W Na3 Na4 42.94(14) . .
O1W Na3 O6W 93.6(2) . .
O2W Na3 Na2 114.99(16) . .
O2W Na3 Na4 43.82(14) . .
O2W Na3 O1W 86.71(19) . .
O2W Na3 O4W 176.2(2) . .
O2W Na3 O5W 82.48(19) . .
O2W Na3 O6W 99.8(2) . .
O2W Na3 O14W 93.2(3) . .
O4W Na3 Na2 68.66(14) . .
O4W Na3 Na4 133.17(17) . .
O4W Na3 O1W 90.43(19) . .
O4W Na3 O6W 82.9(2) . .
O4W Na3 O14W 84.3(3) . .
O5W Na3 Na2 65.31(15) . .
O5W Na3 Na4 126.23(17) . .
O5W Na3 O1W 169.2(2) . .
O5W Na3 O4W 100.3(2) . .
O5W Na3 O6W 88.9(2) . .
O5W Na3 O14W 90.3(3) . .
O6W Na3 Na2 31.71(14) . .
O6W Na3 Na4 100.79(17) . .
O14W Na3 Na2 138.2(3) . .
O14W Na3 Na4 90.3(3) . .
O14W Na3 O1W 89.6(3) . .
O14W Na3 O6W 166.8(3) . .
O1W Na4 Na3 43.92(14) . .
O1W Na4 O2W 87.2(2) . .
O1W Na4 O3W 93.0(2) . .
O1W Na4 O10W 145.7(3) . .
O2W Na4 Na3 43.36(14) . .
O2W Na4 O3W 177.5(3) . .
O3W Na4 Na3 136.97(18) . .
O10W Na4 Na3 118.25(19) . .
O10W Na4 O2W 83.5(2) . .
O10W Na4 O3W 97.7(2) . .
O13W Na4 Na3 99.1(2) . .
O13W Na4 O1W 91.9(3) . .
O13W Na4 O2W 99.0(3) . .
O13W Na4 O3W 78.5(3) . .
O13W Na4 O10W 122.2(3) . .
Nb3 O5 Nb5 116.7(2) . .
Nb1 O7 Nb5 115.8(2) . .
Nb1 O7 Na1 98.01(18) . .
Nb5 O7 Na1 101.10(18) . .
Nb4 O8 Nb5 115.7(2) . .
Nb4 O8 Na1 98.89(18) . .
Nb5 O8 Na1 99.27(18) . .
Nb2 O9 Nb5 115.7(2) . .
Nb3 O10 Nb4 117.3(2) . .
Nb1 O11 Nb4 115.0(2) . .
Nb1 O11 Na1 97.23(17) . .
Nb4 O11 Na1 99.63(17) . .
Ni2 O11 Nb1 97.84(18) 2_656 .
Ni2 O11 Nb4 97.18(18) 2_656 .
Ni2 O11 Na1 150.1(2) 2_656 .
Nb1 O12 Nb2 116.1(2) . .
Nb1 O13 Nb2 88.41(13) . .
Nb1 O13 Nb3 178.62(19) . .
Nb1 O13 Nb4 91.87(14) . .
Nb2 O13 Nb3 91.10(14) . .
Nb4 O13 Nb2 178.4(2) . .
Nb4 O13 Nb3 88.59(13) . .
Nb5 O13 Nb1 89.92(14) . .
Nb5 O13 Nb2 88.65(13) . .
Nb5 O13 Nb3 88.79(13) . .
Nb5 O13 Nb4 89.82(14) . .
Ni1 O13 Nb1 90.32(15) . .
Ni1 O13 Nb2 91.34(15) . .
Ni1 O13 Nb3 90.98(15) . .
Ni1 O13 Nb4 90.19(15) . .
Ni1 O13 Nb5 179.8(2) . .
Nb2 O14 Ni2 98.80(18) . .
Nb3 O14 Nb2 116.0(2) . .
Nb3 O14 Ni2 98.24(18) . .
Nb2 O15 Ni2 93.84(16) . .
Nb4 O15 Nb2 160.3(2) 2_656 .
Nb4 O15 Ni1 98.25(17) 2_656 .
Nb4 O15 Ni2 93.87(17) 2_656 .
Ni1 O15 Nb2 98.58(17) . .
Ni1 O15 Ni2 98.25(16) . .
Nb1 O16 Nb3 161.2(2) 2_656 .
Nb1 O16 Ni1 97.34(16) 2_656 .
Nb1 O16 Ni2 93.58(17) 2_656 .
Nb3 O16 Ni1 98.65(17) . .
Nb3 O16 Ni2 93.97(16) . .
Ni1 O16 Ni2 97.63(17) . .
Ni2 N1 H1A 110.2 . .
Ni2 N1 H1B 110.2 . .
H1A N1 H1B 108.5 . .
C1 N1 Ni2 107.5(4) . .
C1 N1 H1A 110.2 . .
C1 N1 H1B 110.2 . .
Ni2 N2 H2A 110.0 . .
Ni2 N2 H2B 110.0 . .
H2A N2 H2B 108.4 . .
C2 N2 Ni2 108.3(5) . .
C2 N2 H2A 110.0 . .
C2 N2 H2B 110.0 . .
N1 C1 H1C 109.9 . .
N1 C1 H1D 109.9 . .
N1 C1 C2 109.0(6) . .
H1C C1 H1D 108.3 . .
C2 C1 H1C 109.9 . .
C2 C1 H1D 109.9 . .
N2 C2 C1 109.4(7) . .
N2 C2 H2C 109.8 . .
N2 C2 H2D 109.8 . .
C1 C2 H2C 109.8 . .
C1 C2 H2D 109.8 . .
H2C C2 H2D 108.2 . .
Na4 O1W Na3 93.1(2) . .
Na3 O2W Na4 92.8(2) . .
Na2 O5W Na3 132.6(2) 2_745 .
Na2 O6W Na3 115.3(2) . .
Na1 O7W Na2 95.6(2) . .
Na2 O8W Na2 91.7(2) . 2_745
Na1 O9W Na2 93.2(2) . .

loop_
_geom_bond_atom_site_label_1
_geom_bond_atom_site_label_2
_geom_bond_distance
_geom_bond_site_symmetry_2
Nb1 Nb2 3.3467(8) .
Nb1 Nb5 3.3489(8) .
Nb1 Ni1 3.1324(6) .
Nb1 Ni2 3.0619(10) 2_656
Nb1 Na1 3.384(3) .
Nb1 O3 1.773(5) .
Nb1 O7 1.941(4) .
Nb1 O11 2.032(4) .
Nb1 O12 1.972(4) .
Nb1 O13 2.390(4) .
Nb1 O16 2.064(4) 2_656
Nb2 Nb5 3.3261(8) .
Nb2 Ni1 3.1755(6) .
Nb2 Ni2 3.0892(10) .
Nb2 O2 1.773(5) .
Nb2 O9 1.929(4) .
Nb2 O12 1.973(4) .
Nb2 O13 2.410(4) .
Nb2 O14 2.030(4) .
Nb2 O15 2.098(4) .
Nb3 Nb4 3.3573(8) .
Nb3 Nb5 3.3317(8) .
Nb3 Ni1 3.1677(6) .
Nb3 Ni2 3.0757(10) .
Nb3 O5 1.939(4) .
Nb3 O6 1.770(5) .
Nb3 O10 1.964(4) .
Nb3 O13 2.412(4) .
Nb3 O14 2.029(4) .
Nb3 O16 2.070(4) .
Nb4 Nb5 3.3501(8) .
Nb4 Ni1 3.1332(6) .
Nb4 Ni2 3.0571(10) 2_656
Nb4 Na1 3.455(3) .
Nb4 O4 1.773(5) .
Nb4 O8 1.945(4) .
Nb4 O10 1.968(4) .
Nb4 O11 2.046(4) .
Nb4 O13 2.395(4) .
Nb4 O15 2.052(4) 2_656
Nb5 Na1 3.510(3) .
Nb5 O1 1.766(5) .
Nb5 O5 1.976(4) .
Nb5 O7 2.012(4) .
Nb5 O8 2.012(4) .
Nb5 O9 2.000(4) .
Nb5 O13 2.350(4) .
Ni1 Nb1 3.1324(6) 2_656
Ni1 Nb3 3.1677(6) 2_656
Ni1 Nb4 3.1332(6) 2_656
Ni1 O13 2.012(4) .
Ni1 O13 2.012(4) 2_656
Ni1 O15 2.092(4) .
Ni1 O15 2.091(4) 2_656
Ni1 O16 2.107(4) .
Ni1 O16 2.107(4) 2_656
Ni2 Nb1 3.0619(10) 2_656
Ni2 Nb4 3.0571(10) 2_656
Ni2 O11 2.031(4) 2_656
Ni2 O14 2.039(4) .
Ni2 O15 2.132(4) .
Ni2 O16 2.136(4) .
Ni2 N1 2.061(6) .
Ni2 N2 2.078(6) .
Na1 Na2 3.563(4) .
Na1 O7 2.514(5) .
Na1 O8 2.570(5) .
Na1 O11 2.462(5) .
Na1 O7W 2.363(6) .
Na1 O9W 2.450(6) .
Na1 O12W 2.294(7) .
Na2 Na2 3.530(6) 2_745
Na2 Na3 4.214(4) .
Na2 O5W 2.395(6) 2_745
Na2 O6W 2.450(6) .
Na2 O7W 2.448(6) .
Na2 O8W 2.330(6) .
Na2 O8W 2.583(6) 2_745
Na2 O9W 2.454(6) .
Na3 Na4 3.494(5) .
Na3 O1W 2.428(6) .
Na3 O2W 2.402(6) .
Na3 O4W 2.413(6) .
Na3 O5W 2.406(6) .
Na3 O6W 2.537(6) .
Na3 O14W 2.414(11) .
Na4 O1W 2.384(6) .
Na4 O2W 2.422(6) .
Na4 O3W 2.461(6) .
Na4 O10W 2.410(7) .
Na4 O13W 2.341(9) .
O11 Ni2 2.030(4) 2_656
O15 Nb4 2.052(4) 2_656
O16 Nb1 2.064(4) 2_656
N1 H1A 0.8900 .
N1 H1B 0.8900 .
N1 C1 1.474(9) .
N2 H2A 0.8900 .
N2 H2B 0.8900 .
N2 C2 1.465(9) .
C1 H1C 0.9700 .
C1 H1D 0.9700 .
C1 C2 1.501(10) .
C2 H2C 0.9700 .
C2 H2D 0.9700 .
O5W Na2 2.395(6) 2_745
O8W Na2 2.583(6) 2_745
